data_7049985
loop_
_publ_author_name
'Shen, Fu-Xing'
'Pi, Qian'
'Shi, Le'
'Shao, Dong'
'Li, Hong-Qing'
'Sun, Yu-Chen'
'Wang, Xin-Yi'

_publ_section_title
;
 Spin crossover in hydrogen-bonded frameworks of Fe<sup>II</sup> complexes
 with organodisulfonate anions.
;
_journal_issue 24
_journal_name_full 'Dalton transactions (Cambridge, England : 2003)'
_journal_page_first 8815
_journal_page_last 8825
_journal_paper_doi 10.1039/c9dt01326a
_journal_volume 48
_journal_year 2019
_chemical_formula_sum 'C30 H33 Fe N9 O10 S2'
_chemical_formula_weight 799.62
_space_group_crystal_system triclinic
_space_group_IT_number 2
_space_group_name_Hall '-P 1'
_space_group_name_H-M_alt 'P -1'
_symmetry_space_group_name_Hall '-P 1'
_symmetry_space_group_name_H-M 'P -1'
_atom_sites_solution_hydrogens geom
_audit_creation_method SHELXL-2018/3
_audit_update_record
;
2019-04-24 deposited with the CCDC.    2019-05-07 downloaded from the CCDC.
;
_cell_angle_alpha 103.854(2)
_cell_angle_beta 92.541(2)
_cell_angle_gamma 93.254(2)
_cell_formula_units_Z 2
_cell_length_a 10.2373(7)
_cell_length_b 10.3544(7)
_cell_length_c 16.2287(11)
_cell_measurement_reflns_used 8196
_cell_measurement_temperature 123(2)
_cell_measurement_theta_max 27.46
_cell_measurement_theta_min 2.59
_cell_volume 1664.5(2)
_computing_cell_refinement 'Bruker SAINT'
_computing_data_collection 'Bruker APEX2'
_computing_data_reduction 'Bruker SAINT'
_computing_molecular_graphics Diamond
_computing_publication_material 'SHELXL-2014/7 (Sheldrick, 2014)'
_computing_structure_refinement 'SHELXL-2018/3 (Sheldrick, 2018)'
_computing_structure_solution 'SHELXT 2014/4 (Sheldrick, 2014)'
_diffrn_ambient_temperature 123(2)
_diffrn_measured_fraction_theta_full 0.988
_diffrn_measured_fraction_theta_max 0.986
_diffrn_measurement_device_type 'Bruker APEX-DUO CCD'
_diffrn_measurement_method '\f and \w scans'
_diffrn_radiation_type MoK\a
_diffrn_radiation_wavelength 0.71073
_diffrn_reflns_av_R_equivalents 0.0584
_diffrn_reflns_av_unetI/netI 0.0829
_diffrn_reflns_Laue_measured_fraction_full 0.988
_diffrn_reflns_Laue_measured_fraction_max 0.986
_diffrn_reflns_limit_h_max 13
_diffrn_reflns_limit_h_min -13
_diffrn_reflns_limit_k_max 13
_diffrn_reflns_limit_k_min -13
_diffrn_reflns_limit_l_max 13
_diffrn_reflns_limit_l_min -21
_diffrn_reflns_number 13419
_diffrn_reflns_point_group_measured_fraction_full 0.988
_diffrn_reflns_point_group_measured_fraction_max 0.986
_diffrn_reflns_theta_full 25.242
_diffrn_reflns_theta_max 27.472
_diffrn_reflns_theta_min 2.314
_diffrn_source 'fine-focus sealed tube'
_exptl_absorpt_coefficient_mu 0.651
_exptl_absorpt_correction_T_max 0.850
_exptl_absorpt_correction_T_min 0.833
_exptl_absorpt_correction_type multi-scan
_exptl_absorpt_process_details 'SADABS; Bruker, 2000'
_exptl_crystal_colour red
_exptl_crystal_density_diffrn 1.595
_exptl_crystal_description block
_exptl_crystal_F_000 828
_exptl_crystal_size_max 0.280
_exptl_crystal_size_mid 0.250
_exptl_crystal_size_min 0.250
_refine_diff_density_max 1.370
_refine_diff_density_min -1.120
_refine_diff_density_rms 0.090
_refine_ls_extinction_method none
_refine_ls_goodness_of_fit_ref 1.050
_refine_ls_hydrogen_treatment constr
_refine_ls_matrix_type full
_refine_ls_number_parameters 470
_refine_ls_number_reflns 7538
_refine_ls_number_restraints 6
_refine_ls_restrained_S_all 1.097
_refine_ls_R_factor_all 0.0704
_refine_ls_R_factor_gt 0.0603
_refine_ls_shift/su_max 0.000
_refine_ls_shift/su_mean 0.000
_refine_ls_structure_factor_coef Fsqd
_refine_ls_weighting_details 'w=1/[\s^2^(Fo^2^)+(0.0700P)^2^+1.8793P] where P=(Fo^2^+2Fc^2^)/3'
_refine_ls_weighting_scheme calc
_refine_ls_wR_factor_gt 0.1594
_refine_ls_wR_factor_ref 0.1678
_reflns_Friedel_coverage 0.000
_reflns_number_gt 6299
_reflns_number_total 7538
_reflns_threshold_expression 'I > 2\s(I)'
_cod_data_source_file c9dt01326a2.cif
_cod_data_source_block 4-123K
_cod_depositor_comments 'Adding full bibliography for 7049980--7049987.cif.'
_cod_database_code 7049985
_shelx_shelxl_version_number 2018/3
_shelx_space_group_comment
;
The symmetry employed for this shelxl refinement is uniquely defined
by the following loop, which should always be used as a source of
symmetry information in preference to the above space-group names.
They are only intended as comments.
;
_shelx_estimated_absorpt_t_min 0.839
_shelx_estimated_absorpt_t_max 0.854

loop_
_space_group_symop_operation_xyz
'x, y, z'
'-x, -y, -z'

loop_
_atom_site_label
_atom_site_type_symbol
_atom_site_fract_x
_atom_site_fract_y
_atom_site_fract_z
_atom_site_U_iso_or_equiv
_atom_site_adp_type
_atom_site_occupancy
_atom_site_site_symmetry_order
_atom_site_calc_flag
_atom_site_refinement_flags_posn
_atom_site_refinement_flags_adp
Fe1 Fe 0.37843(4) 0.68817(4) 0.24666(2) 0.02101(13) Uani 1 1 d . .
C1 C 0.5093(3) 0.5195(3) 0.3436(2) 0.0299(6) Uani 1 1 d . .
H1A H 0.594423 0.488315 0.359224 0.036 Uiso 1 1 calc R U
H1B H 0.439717 0.449683 0.344770 0.036 Uiso 1 1 calc R U
C2 C 0.4837(3) 0.6474(3) 0.40635(19) 0.0281(6) Uani 1 1 d . .
C3 C 0.5205(4) 0.6784(4) 0.4923(2) 0.0399(8) Uani 1 1 d . .
H3A H 0.573716 0.622473 0.515866 0.048 Uiso 1 1 calc R U
C4 C 0.4766(4) 0.7947(4) 0.5431(2) 0.0514(11) Uani 1 1 d . .
H4A H 0.499444 0.818314 0.602456 0.062 Uiso 1 1 calc R U
C5 C 0.4010(4) 0.8751(4) 0.5080(3) 0.0512(11) Uani 1 1 d . .
H5A H 0.370124 0.953573 0.542628 0.061 Uiso 1 1 calc R U
C6 C 0.3702(3) 0.8398(3) 0.4210(2) 0.0399(8) Uani 1 1 d . .
C7 C 0.2882(5) 0.9166(4) 0.3726(4) 0.0689(14) Uani 1 1 d . .
H7A H 0.202669 0.929148 0.398592 0.083 Uiso 1 1 calc R U
H7B H 0.332599 1.005996 0.378184 0.083 Uiso 1 1 calc R U
C8 C 0.5646(3) 0.7565(3) 0.1269(2) 0.0317(7) Uani 1 1 d . .
H8A H 0.636574 0.696715 0.127430 0.038 Uiso 1 1 calc R U
H8B H 0.595781 0.829341 0.101200 0.038 Uiso 1 1 calc R U
C9 C 0.4475(3) 0.6794(3) 0.07455(19) 0.0274(6) Uani 1 1 d . .
C10 C 0.4367(4) 0.6443(3) -0.0136(2) 0.0350(7) Uani 1 1 d . .
H10A H 0.504549 0.669660 -0.045838 0.042 Uiso 1 1 calc R U
C11 C 0.3245(4) 0.5714(3) -0.0534(2) 0.0392(8) Uani 1 1 d . .
H11A H 0.313746 0.548240 -0.113669 0.047 Uiso 1 1 calc R U
C12 C 0.2275(4) 0.5317(3) -0.0059(2) 0.0373(7) Uani 1 1 d . .
H12A H 0.150657 0.480569 -0.033006 0.045 Uiso 1 1 calc R U
C13 C 0.2451(3) 0.5683(3) 0.0819(2) 0.0329(7) Uani 1 1 d . .
C14 C 0.1488(4) 0.5347(4) 0.1425(2) 0.0441(9) Uani 1 1 d . .
H14A H 0.076610 0.595348 0.147104 0.053 Uiso 1 1 calc R U
H14B H 0.110546 0.442243 0.120253 0.053 Uiso 1 1 calc R U
C15 C 0.1231(3) 0.2819(4) 0.5876(2) 0.0355(7) Uani 1 1 d . .
C16 C 0.1509(3) 0.4087(4) 0.5776(2) 0.0395(8) Uani 1 1 d . .
H16A H 0.174868 0.480516 0.625522 0.047 Uiso 1 1 calc R U
C17 C 0.1432(3) 0.4296(4) 0.4962(2) 0.0392(8) Uani 1 1 d . .
C18 C 0.1093(4) 0.3292(4) 0.4251(2) 0.0421(8) Uani 1 1 d . .
H18A H 0.107253 0.345607 0.369978 0.051 Uiso 1 1 calc R U
C19 C 0.0786(4) 0.2041(4) 0.4365(2) 0.0409(8) Uani 1 1 d . .
H19A H 0.054758 0.133399 0.387955 0.049 Uiso 1 1 calc R U
C20 C 0.0811(3) 0.1766(4) 0.5171(2) 0.0359(7) Uani 1 1 d . .
C21 C 0.0417(3) 0.0428(4) 0.5270(2) 0.0380(7) Uani 1 1 d . .
H21A H 0.077875 0.016180 0.574787 0.046 Uiso 1 1 calc R U
C22 C 0.2639(3) 0.0488(3) 0.11734(17) 0.0230(5) Uani 1 1 d . .
C23 C 0.1347(3) 0.0099(3) 0.12736(19) 0.0275(6) Uani 1 1 d . .
H23A H 0.092006 0.050518 0.176820 0.033 Uiso 1 1 calc R U
C24 C 0.0694(3) -0.0890(3) 0.0640(2) 0.0286(6) Uani 1 1 d . .
C25 C 0.1260(3) -0.1469(3) -0.0104(2) 0.0295(6) Uani 1 1 d . .
H25A H 0.078619 -0.213318 -0.053654 0.035 Uiso 1 1 calc R U
C26 C 0.2537(3) -0.1051(3) -0.01985(18) 0.0265(6) Uani 1 1 d . .
H26A H 0.292902 -0.142743 -0.071318 0.032 Uiso 1 1 calc R U
C27 C 0.3280(3) -0.0096(2) 0.04317(17) 0.0219(5) Uani 1 1 d . .
C28 C 0.4661(3) 0.0266(3) 0.03335(17) 0.0234(6) Uani 1 1 d . .
H28A H 0.510646 0.093093 0.077934 0.028 Uiso 1 1 calc R U
C29 C 0.7544(7) 0.1574(7) 0.2663(4) 0.118(3) Uani 1 1 d . .
H29A H 0.667902 0.190616 0.258910 0.177 Uiso 1 1 calc R U
H29B H 0.771189 0.155588 0.325876 0.177 Uiso 1 1 calc R U
H29C H 0.756615 0.067159 0.230050 0.177 Uiso 1 1 calc R U
C30 C 0.8535(7) 0.2442(7) 0.2427(4) 0.0894(19) Uani 1 1 d . .
O1 O 0.2021(3) 0.3783(3) 0.74572(16) 0.0527(7) Uani 1 1 d . .
O2 O 0.0080(2) 0.2265(3) 0.71476(16) 0.0546(8) Uani 1 1 d . .
O3 O 0.2223(3) 0.1443(3) 0.68505(16) 0.0510(7) Uani 1 1 d . .
O4 O 0.2512(3) 0.2136(3) 0.26415(19) 0.0646(8) Uani 1 1 d . U
O6 O 0.3999(4) 0.2755(2) 0.16875(15) 0.0558(8) Uani 1 1 d . .
O5 O 0.4463(3) 0.1000(2) 0.23593(17) 0.0474(7) Uani 1 1 d . .
O7 O 0.1672(3) 0.5839(3) 0.4152(2) 0.0630(8) Uani 1 1 d . .
O8 O 0.2041(4) 0.6536(3) 0.5510(2) 0.0707(10) Uani 1 1 d . .
O9 O -0.1198(3) -0.0732(3) 0.13745(19) 0.0541(7) Uani 1 1 d . .
O10 O -0.1214(3) -0.2239(3) 0.0202(2) 0.0624(9) Uani 1 1 d . .
N1 N 0.5115(3) 0.5428(2) 0.25718(15) 0.0270(5) Uani 1 1 d . .
H1C H 0.488215 0.465479 0.217686 0.032 Uiso 1 1 calc R U
H1D H 0.593781 0.571693 0.247638 0.032 Uiso 1 1 calc R U
N2 N 0.4137(2) 0.7286(2) 0.37215(17) 0.0292(5) Uani 1 1 d . .
N3 N 0.2655(3) 0.8518(4) 0.2836(3) 0.0540(10) Uani 1 1 d . .
H3B H 0.284689 0.911607 0.252232 0.065 Uiso 1 1 calc R U
H3C H 0.179117 0.824118 0.272728 0.065 Uiso 1 1 calc R U
N4 N 0.5289(2) 0.8133(2) 0.21530(18) 0.0299(5) Uani 1 1 d . .
H4B H 0.500873 0.896435 0.219869 0.036 Uiso 1 1 calc R U
H4C H 0.600267 0.819915 0.251900 0.036 Uiso 1 1 calc R U
N5 N 0.3532(2) 0.6419(2) 0.12044(15) 0.0263(5) Uani 1 1 d . .
N6 N 0.2144(3) 0.5481(3) 0.22776(18) 0.0409(7) Uani 1 1 d . .
H6A H 0.240867 0.467554 0.232297 0.049 Uiso 1 1 calc R U
H6B H 0.156802 0.575372 0.268509 0.049 Uiso 1 1 calc R U
N7 N 0.1745(3) 0.5647(4) 0.4868(2) 0.0493(8) Uani 1 1 d . .
N8 N -0.0670(3) -0.1326(3) 0.0751(2) 0.0381(6) Uani 1 1 d . .
N9 N 0.9301(6) 0.3268(7) 0.2173(4) 0.119(3) Uani 1 1 d . .
S1 S 0.13957(8) 0.25550(10) 0.69275(5) 0.0405(2) Uani 1 1 d . .
S2 S 0.34732(8) 0.17039(7) 0.20399(4) 0.02667(18) Uani 1 1 d . .

loop_
_atom_site_aniso_label
_atom_site_aniso_U_11
_atom_site_aniso_U_22
_atom_site_aniso_U_33
_atom_site_aniso_U_23
_atom_site_aniso_U_13
_atom_site_aniso_U_12
Fe1 0.0291(2) 0.0196(2) 0.0115(2) -0.00077(14) 0.00269(15) -0.00426(15)
C1 0.0364(16) 0.0259(14) 0.0258(15) 0.0040(12) 0.0022(12) -0.0011(12)
C2 0.0311(15) 0.0297(14) 0.0204(14) 0.0013(11) 0.0049(11) -0.0060(11)
C3 0.0480(19) 0.0458(19) 0.0217(15) 0.0032(14) 0.0044(14) -0.0130(15)
C4 0.068(3) 0.051(2) 0.0234(17) -0.0081(16) 0.0166(17) -0.024(2)
C5 0.068(3) 0.0306(17) 0.044(2) -0.0138(16) 0.0294(19) -0.0148(17)
C6 0.0407(18) 0.0245(14) 0.046(2) -0.0080(14) 0.0156(15) -0.0081(13)
C7 0.057(3) 0.032(2) 0.105(4) -0.009(2) 0.001(3) 0.0085(18)
C8 0.0323(15) 0.0307(15) 0.0363(17) 0.0150(13) 0.0095(13) 0.0022(12)
C9 0.0394(16) 0.0201(12) 0.0250(15) 0.0067(11) 0.0115(12) 0.0089(11)
C10 0.057(2) 0.0277(14) 0.0235(15) 0.0078(12) 0.0164(14) 0.0144(14)
C11 0.071(2) 0.0272(15) 0.0186(15) 0.0010(12) 0.0064(15) 0.0150(15)
C12 0.054(2) 0.0256(14) 0.0256(16) -0.0064(12) -0.0009(14) 0.0036(14)
C13 0.0457(18) 0.0232(14) 0.0234(15) -0.0064(11) 0.0054(13) -0.0018(12)
C14 0.0445(19) 0.0429(19) 0.0334(18) -0.0095(15) 0.0072(15) -0.0163(15)
C15 0.0292(15) 0.054(2) 0.0182(14) -0.0016(13) 0.0081(12) 0.0035(14)
C16 0.0284(15) 0.056(2) 0.0275(16) -0.0031(15) 0.0103(13) -0.0004(14)
C17 0.0305(16) 0.053(2) 0.0328(18) 0.0046(15) 0.0142(13) 0.0054(14)
C18 0.0448(19) 0.058(2) 0.0247(16) 0.0078(15) 0.0135(14) 0.0136(16)
C19 0.050(2) 0.050(2) 0.0182(15) -0.0032(14) 0.0077(14) 0.0142(16)
C20 0.0359(16) 0.0495(19) 0.0195(15) -0.0001(13) 0.0079(12) 0.0100(14)
C21 0.0432(18) 0.0506(19) 0.0180(14) 0.0013(13) 0.0049(13) 0.0131(15)
C22 0.0362(15) 0.0173(11) 0.0143(12) 0.0002(9) 0.0073(11) 0.0027(10)
C23 0.0354(15) 0.0286(14) 0.0208(14) 0.0077(11) 0.0117(12) 0.0060(12)
C24 0.0296(15) 0.0265(14) 0.0324(16) 0.0119(12) 0.0055(12) 0.0021(11)
C25 0.0354(16) 0.0190(13) 0.0308(16) 0.0004(11) -0.0014(12) -0.0002(11)
C26 0.0349(15) 0.0199(12) 0.0210(14) -0.0036(10) 0.0058(11) 0.0045(11)
C27 0.0327(14) 0.0161(11) 0.0160(12) 0.0010(9) 0.0067(11) 0.0032(10)
C28 0.0354(15) 0.0170(11) 0.0139(12) -0.0037(9) 0.0052(11) -0.0014(10)
C29 0.108(5) 0.131(6) 0.075(4) -0.046(4) 0.057(4) -0.059(4)
C30 0.101(5) 0.092(4) 0.056(3) -0.019(3) -0.007(3) 0.015(4)
O1 0.0488(15) 0.0744(19) 0.0242(12) -0.0050(12) 0.0018(11) -0.0127(14)
O2 0.0327(13) 0.098(2) 0.0281(13) 0.0074(14) 0.0076(10) -0.0098(13)
O3 0.0419(14) 0.078(2) 0.0313(13) 0.0116(13) -0.0051(11) 0.0062(13)
O4 0.0569(13) 0.0801(15) 0.0391(13) -0.0238(11) 0.0192(11) 0.0058(12)
O6 0.118(3) 0.0196(10) 0.0234(12) -0.0014(9) 0.0044(14) -0.0188(13)
O5 0.0678(17) 0.0261(11) 0.0395(14) -0.0036(10) -0.0213(12) -0.0020(11)
O7 0.0592(18) 0.075(2) 0.059(2) 0.0261(17) 0.0157(15) -0.0124(15)
O8 0.079(2) 0.0606(19) 0.062(2) 0.0002(16) 0.0140(17) -0.0254(17)
O9 0.0421(14) 0.077(2) 0.0454(16) 0.0185(14) 0.0180(12) -0.0041(13)
O10 0.0453(15) 0.0523(17) 0.080(2) -0.0003(16) 0.0099(15) -0.0143(13)
N1 0.0367(13) 0.0202(11) 0.0198(12) -0.0032(9) 0.0074(10) -0.0031(9)
N2 0.0299(12) 0.0224(11) 0.0303(13) -0.0023(10) 0.0073(10) -0.0062(9)
N3 0.0300(15) 0.061(2) 0.089(3) 0.051(2) 0.0117(16) 0.0059(14)
N4 0.0276(12) 0.0208(11) 0.0374(15) 0.0001(10) 0.0007(11) -0.0005(9)
N5 0.0368(13) 0.0188(10) 0.0202(12) -0.0020(9) 0.0080(10) 0.0005(9)
N6 0.0572(18) 0.0305(13) 0.0306(15) -0.0005(11) 0.0191(13) -0.0122(12)
N7 0.0361(16) 0.064(2) 0.048(2) 0.0140(17) 0.0193(14) -0.0046(14)
N8 0.0351(14) 0.0389(15) 0.0444(17) 0.0179(13) 0.0080(13) -0.0015(12)
N9 0.096(4) 0.160(6) 0.069(3) -0.028(4) 0.029(3) -0.047(4)
S1 0.0298(4) 0.0682(6) 0.0182(4) 0.0016(4) 0.0040(3) -0.0061(4)
S2 0.0428(4) 0.0218(3) 0.0120(3) -0.0041(2) 0.0108(3) 0.0014(3)

loop_
_atom_type_symbol
_atom_type_description
_atom_type_scat_dispersion_real
_atom_type_scat_dispersion_imag
_atom_type_scat_source
C C 0.0033 0.0016 'International Tables Vol C Tables 4.2.6.8 and 6.1.1.4'
H H 0.0000 0.0000 'International Tables Vol C Tables 4.2.6.8 and 6.1.1.4'
Fe Fe 0.3463 0.8444 'International Tables Vol C Tables 4.2.6.8 and 6.1.1.4'
N N 0.0061 0.0033 'International Tables Vol C Tables 4.2.6.8 and 6.1.1.4'
O O 0.0106 0.0060 'International Tables Vol C Tables 4.2.6.8 and 6.1.1.4'
S S 0.1246 0.1234 'International Tables Vol C Tables 4.2.6.8 and 6.1.1.4'

loop_
_geom_angle_atom_site_label_1
_geom_angle_atom_site_label_2
_geom_angle_atom_site_label_3
_geom_angle
_geom_angle_site_symmetry_1
N2 Fe1 N5 176.51(11) .
N2 Fe1 N3 80.10(13) .
N5 Fe1 N3 103.16(13) .
N2 Fe1 N4 99.77(10) .
N5 Fe1 N4 79.09(10) .
N3 Fe1 N4 90.01(11) .
N2 Fe1 N6 101.96(10) .
N5 Fe1 N6 79.23(10) .
N3 Fe1 N6 93.51(12) .
N4 Fe1 N6 158.27(11) .
N2 Fe1 N1 79.08(10) .
N5 Fe1 N1 97.62(10) .
N3 Fe1 N1 159.09(13) .
N4 Fe1 N1 91.59(10) .
N6 Fe1 N1 92.68(11) .
N1 C1 C2 109.5(2) .
N1 C1 H1A 109.8 .
C2 C1 H1A 109.8 .
N1 C1 H1B 109.8 .
C2 C1 H1B 109.8 .
H1A C1 H1B 108.2 .
N2 C2 C3 121.4(3) .
N2 C2 C1 113.3(3) .
C3 C2 C1 125.2(3) .
C2 C3 C4 117.7(4) .
C2 C3 H3A 121.1 .
C4 C3 H3A 121.1 .
C5 C4 C3 120.5(4) .
C5 C4 H4A 119.8 .
C3 C4 H4A 119.8 .
C4 C5 C6 118.9(3) .
C4 C5 H5A 120.6 .
C6 C5 H5A 120.6 .
N2 C6 C5 120.5(4) .
N2 C6 C7 114.0(4) .
C5 C6 C7 125.5(3) .
N3 C7 C6 113.3(3) .
N3 C7 H7A 108.9 .
C6 C7 H7A 108.9 .
N3 C7 H7B 108.9 .
C6 C7 H7B 108.9 .
H7A C7 H7B 107.7 .
N4 C8 C9 110.1(2) .
N4 C8 H8A 109.6 .
C9 C8 H8A 109.6 .
N4 C8 H8B 109.6 .
C9 C8 H8B 109.6 .
H8A C8 H8B 108.1 .
N5 C9 C10 121.3(3) .
N5 C9 C8 114.3(3) .
C10 C9 C8 124.4(3) .
C11 C10 C9 118.2(3) .
C11 C10 H10A 120.9 .
C9 C10 H10A 120.9 .
C10 C11 C12 120.5(3) .
C10 C11 H11A 119.7 .
C12 C11 H11A 119.7 .
C13 C12 C11 118.5(3) .
C13 C12 H12A 120.8 .
C11 C12 H12A 120.8 .
N5 C13 C12 120.9(3) .
N5 C13 C14 114.0(3) .
C12 C13 C14 125.1(3) .
N6 C14 C13 110.6(3) .
N6 C14 H14A 109.5 .
C13 C14 H14A 109.5 .
N6 C14 H14B 109.5 .
C13 C14 H14B 109.5 .
H14A C14 H14B 108.1 .
C16 C15 C20 120.7(3) .
C16 C15 S1 118.1(3) .
C20 C15 S1 121.2(3) .
C15 C16 C17 118.7(3) .
C15 C16 H16A 120.7 .
C17 C16 H16A 120.7 .
C18 C17 C16 122.8(4) .
C18 C17 N7 119.3(3) .
C16 C17 N7 117.9(3) .
C17 C18 C19 117.7(3) .
C17 C18 H18A 121.2 .
C19 C18 H18A 121.2 .
C18 C19 C20 122.5(3) .
C18 C19 H19A 118.8 .
C20 C19 H19A 118.8 .
C19 C20 C15 117.5(3) .
C19 C20 C21 120.9(3) .
C15 C20 C21 121.6(3) .
C21 C21 C20 123.6(4) 2_556
C21 C21 H21A 118.2 2_556
C20 C21 H21A 118.2 .
C23 C22 C27 121.1(3) .
C23 C22 S2 117.0(2) .
C27 C22 S2 121.8(2) .
C24 C23 C22 118.8(3) .
C24 C23 H23A 120.6 .
C22 C23 H23A 120.6 .
C23 C24 C25 122.5(3) .
C23 C24 N8 119.0(3) .
C25 C24 N8 118.6(3) .
C26 C25 C24 117.9(3) .
C26 C25 H25A 121.1 .
C24 C25 H25A 121.1 .
C25 C26 C27 122.9(3) .
C25 C26 H26A 118.6 .
C27 C26 H26A 118.6 .
C26 C27 C22 116.8(2) .
C26 C27 C28 121.5(2) .
C22 C27 C28 121.6(2) .
C28 C28 C27 125.1(3) 2_655
C28 C28 H28A 117.4 2_655
C27 C28 H28A 117.4 .
C30 C29 H29A 109.5 .
C30 C29 H29B 109.5 .
H29A C29 H29B 109.5 .
C30 C29 H29C 109.5 .
H29A C29 H29C 109.5 .
H29B C29 H29C 109.5 .
N9 C30 C29 173.1(8) .
C1 N1 Fe1 108.99(17) .
C1 N1 H1C 109.9 .
Fe1 N1 H1C 109.9 .
C1 N1 H1D 109.9 .
Fe1 N1 H1D 109.9 .
H1C N1 H1D 108.3 .
C2 N2 C6 120.9(3) .
C2 N2 Fe1 119.72(19) .
C6 N2 Fe1 119.3(3) .
C7 N3 Fe1 112.3(3) .
C7 N3 H3B 109.1 .
Fe1 N3 H3B 109.1 .
C7 N3 H3C 109.1 .
Fe1 N3 H3C 109.1 .
H3B N3 H3C 107.9 .
C8 N4 Fe1 109.26(17) .
C8 N4 H4B 109.8 .
Fe1 N4 H4B 109.8 .
C8 N4 H4C 109.8 .
Fe1 N4 H4C 109.8 .
H4B N4 H4C 108.3 .
C9 N5 C13 120.7(3) .
C9 N5 Fe1 119.3(2) .
C13 N5 Fe1 119.95(19) .
C14 N6 Fe1 110.14(19) .
C14 N6 H6A 109.6 .
Fe1 N6 H6A 109.6 .
C14 N6 H6B 109.6 .
Fe1 N6 H6B 109.6 .
H6A N6 H6B 108.1 .
O7 N7 O8 123.3(4) .
O7 N7 C17 118.2(3) .
O8 N7 C17 118.5(3) .
O9 N8 O10 123.8(3) .
O9 N8 C24 118.1(3) .
O10 N8 C24 118.1(3) .
O2 S1 O1 113.54(17) .
O2 S1 O3 113.73(19) .
O1 S1 O3 112.42(18) .
O2 S1 C15 105.52(16) .
O1 S1 C15 105.79(17) .
O3 S1 C15 104.85(16) .
O5 S2 O4 112.7(2) .
O5 S2 O6 113.12(19) .
O4 S2 O6 112.8(2) .
O5 S2 C22 104.60(13) .
O4 S2 C22 106.40(16) .
O6 S2 C22 106.44(14) .

loop_
_geom_bond_atom_site_label_1
_geom_bond_atom_site_label_2
_geom_bond_distance
_geom_bond_site_symmetry_2
Fe1 N2 1.990(3) .
Fe1 N5 1.990(2) .
Fe1 N3 2.089(3) .
Fe1 N4 2.114(2) .
Fe1 N6 2.117(3) .
Fe1 N1 2.118(3) .
C1 N1 1.479(4) .
C1 C2 1.509(4) .
C1 H1A 0.9900 .
C1 H1B 0.9900 .
C2 N2 1.336(4) .
C2 C3 1.383(4) .
C3 C4 1.397(5) .
C3 H3A 0.9500 .
C4 C5 1.370(7) .
C4 H4A 0.9500 .
C5 C6 1.388(6) .
C5 H5A 0.9500 .
C6 N2 1.343(4) .
C6 C7 1.507(7) .
C7 N3 1.442(7) .
C7 H7A 0.9900 .
C7 H7B 0.9900 .
C8 N4 1.485(4) .
C8 C9 1.507(5) .
C8 H8A 0.9900 .
C8 H8B 0.9900 .
C9 N5 1.341(4) .
C9 C10 1.388(4) .
C10 C11 1.381(5) .
C10 H10A 0.9500 .
C11 C12 1.386(5) .
C11 H11A 0.9500 .
C12 C13 1.385(5) .
C12 H12A 0.9500 .
C13 N5 1.346(4) .
C13 C14 1.507(5) .
C14 N6 1.483(5) .
C14 H14A 0.9900 .
C14 H14B 0.9900 .
C15 C16 1.376(5) .
C15 C20 1.410(5) .
C15 S1 1.794(3) .
C16 C17 1.390(5) .
C16 H16A 0.9500 .
C17 C18 1.371(5) .
C17 N7 1.462(5) .
C18 C19 1.373(5) .
C18 H18A 0.9500 .
C19 C20 1.402(5) .
C19 H19A 0.9500 .
C20 C21 1.469(5) .
C21 C21 1.327(7) 2_556
C21 H21A 0.9500 .
C22 C23 1.389(4) .
C22 C27 1.418(3) .
C22 S2 1.793(3) .
C23 C24 1.382(4) .
C23 H23A 0.9500 .
C24 C25 1.382(4) .
C24 N8 1.474(4) .
C25 C26 1.380(4) .
C25 H25A 0.9500 .
C26 C27 1.401(4) .
C26 H26A 0.9500 .
C27 C28 1.467(4) .
C28 C28 1.335(5) 2_655
C28 H28A 0.9500 .
C29 C30 1.443(9) .
C29 H29A 0.9800 .
C29 H29B 0.9800 .
C29 H29C 0.9800 .
C30 N9 1.279(9) .
O1 S1 1.449(3) .
O2 S1 1.442(2) .
O3 S1 1.453(3) .
O4 S2 1.431(3) .
O6 S2 1.436(2) .
O5 S2 1.429(3) .
O7 N7 1.225(5) .
O8 N7 1.227(5) .
O9 N8 1.217(4) .
O10 N8 1.221(4) .
N1 H1C 0.9100 .
N1 H1D 0.9100 .
N3 H3B 0.9100 .
N3 H3C 0.9100 .
N4 H4B 0.9100 .
N4 H4C 0.9100 .
N6 H6A 0.9100 .
N6 H6B 0.9100 .

loop_
_geom_torsion_atom_site_label_1
_geom_torsion_atom_site_label_2
_geom_torsion_atom_site_label_3
_geom_torsion_atom_site_label_4
_geom_torsion
_geom_torsion_site_symmetry_4
N1 C1 C2 N2 28.4(3) .
N1 C1 C2 C3 -155.2(3) .
N2 C2 C3 C4 3.0(4) .
C1 C2 C3 C4 -173.1(3) .
C2 C3 C4 C5 -0.6(5) .
C3 C4 C5 C6 -0.9(5) .
C4 C5 C6 N2 0.2(5) .
C4 C5 C6 C7 179.8(4) .
N2 C6 C7 N3 3.4(5) .
C5 C6 C7 N3 -176.2(3) .
N4 C8 C9 N5 -20.0(3) .
N4 C8 C9 C10 162.2(3) .
N5 C9 C10 C11 1.2(4) .
C8 C9 C10 C11 178.9(3) .
C9 C10 C11 C12 -1.7(5) .
C10 C11 C12 C13 0.8(5) .
C11 C12 C13 N5 0.7(5) .
C11 C12 C13 C14 179.2(3) .
N5 C13 C14 N6 -20.3(4) .
C12 C13 C14 N6 161.1(3) .
C20 C15 C16 C17 -3.2(5) .
S1 C15 C16 C17 177.7(2) .
C15 C16 C17 C18 -0.2(5) .
C15 C16 C17 N7 -179.3(3) .
C16 C17 C18 C19 1.9(5) .
N7 C17 C18 C19 -179.0(3) .
C17 C18 C19 C20 -0.2(5) .
C18 C19 C20 C15 -3.0(5) .
C18 C19 C20 C21 177.1(3) .
C16 C15 C20 C19 4.7(5) .
S1 C15 C20 C19 -176.2(2) .
C16 C15 C20 C21 -175.4(3) .
S1 C15 C20 C21 3.7(4) .
C19 C20 C21 C21 -26.6(6) 2_556
C15 C20 C21 C21 153.6(4) 2_556
C27 C22 C23 C24 1.0(4) .
S2 C22 C23 C24 -176.4(2) .
C22 C23 C24 C25 -2.7(4) .
C22 C23 C24 N8 178.8(3) .
C23 C24 C25 C26 1.5(5) .
N8 C24 C25 C26 180.0(3) .
C24 C25 C26 C27 1.5(4) .
C25 C26 C27 C22 -2.9(4) .
C25 C26 C27 C28 176.1(3) .
C23 C22 C27 C26 1.7(4) .
S2 C22 C27 C26 179.0(2) .
C23 C22 C27 C28 -177.4(3) .
S2 C22 C27 C28 -0.1(4) .
C26 C27 C28 C28 -1.0(5) 2_655
C22 C27 C28 C28 178.0(4) 2_655
C2 C1 N1 Fe1 -32.8(3) .
C3 C2 N2 C6 -3.7(4) .
C1 C2 N2 C6 172.8(3) .
C3 C2 N2 Fe1 174.0(2) .
C1 C2 N2 Fe1 -9.5(3) .
C5 C6 N2 C2 2.1(4) .
C7 C6 N2 C2 -177.6(3) .
C5 C6 N2 Fe1 -175.6(2) .
C7 C6 N2 Fe1 4.7(4) .
C6 C7 N3 Fe1 -9.2(4) .
C9 C8 N4 Fe1 29.6(3) .
C10 C9 N5 C13 0.3(4) .
C8 C9 N5 C13 -177.6(3) .
C10 C9 N5 Fe1 177.1(2) .
C8 C9 N5 Fe1 -0.8(3) .
C12 C13 N5 C9 -1.3(5) .
C14 C13 N5 C9 -180.0(3) .
C12 C13 N5 Fe1 -178.1(2) .
C14 C13 N5 Fe1 3.3(4) .
C13 C14 N6 Fe1 26.7(3) .
C18 C17 N7 O7 1.3(5) .
C16 C17 N7 O7 -179.6(3) .
C18 C17 N7 O8 179.8(3) .
C16 C17 N7 O8 -1.1(5) .
C23 C24 N8 O9 4.8(4) .
C25 C24 N8 O9 -173.8(3) .
C23 C24 N8 O10 -177.0(3) .
C25 C24 N8 O10 4.4(4) .
C16 C15 S1 O2 111.5(3) .
C20 C15 S1 O2 -67.6(3) .
C16 C15 S1 O1 -9.1(3) .
C20 C15 S1 O1 171.8(3) .
C16 C15 S1 O3 -128.1(3) .
C20 C15 S1 O3 52.8(3) .
C23 C22 S2 O5 112.9(2) .
C27 C22 S2 O5 -64.5(3) .
C23 C22 S2 O4 -6.6(3) .
C27 C22 S2 O4 176.0(3) .
C23 C22 S2 O6 -127.2(3) .
C27 C22 S2 O6 55.4(3) .
